data_4024013
loop_
_publ_author_name
'Devarajulu Sureshkumar'
'Venkataraman Ganesh'
'Srinivasan Chandrasekaran'

_publ_contact_author_address
; 
Department of Organic Chemistry
Indian Institute of Science
Bangaloe 560012, Karnataka
India
;
_publ_contact_author_email scn@orgchem.iisc.ernet.in
_publ_contact_author_fax '+91 80 23602423'
_publ_contact_author_name 'Prof. Srinivasan Chandrasekaran'
_publ_contact_author_phone '+91 80 22932404'
_publ_section_title
;
 Conformationally Locked Bridged Bicyclic Diselenides: Synthesis,
 Structure, Se&#x00B7;&#x00B7;&#x00B7;O Interaction, and Theoretical Studies
;
_journal_name_full 'Journal of Organic Chemistry'
_journal_page_first 5313
_journal_page_last 5319
_journal_paper_doi 10.1021/jo070705k
_journal_volume 72
_journal_year 2007
_chemical_formula_moiety 'C21 H35 N O4 S Se2 Si'
_chemical_formula_sum 'C21 H35 N O4 S Se2 Si'
_chemical_formula_weight 583.57
_chemical_melting_point 434.15
_chemical_name_common 'locked bridged bicyclic diselenide'
_chemical_name_systematic
;
 ?
;
_space_group_IT_number 2
_symmetry_cell_setting triclinic
_symmetry_space_group_name_Hall '-P 1'
_symmetry_space_group_name_H-M 'P -1'
_atom_sites_solution_hydrogens geom
_atom_sites_solution_primary direct
_atom_sites_solution_secondary difmap
_audit_creation_method SHELXL-97
_cell_angle_alpha 99.317(2)
_cell_angle_beta 92.479(2)
_cell_angle_gamma 94.647(2)
_cell_formula_units_Z 2
_cell_length_a 6.9359(7)
_cell_length_b 10.7681(10)
_cell_length_c 17.6827(17)
_cell_measurement_temperature 296(2)
_cell_measurement_theta_max 25.00
_cell_measurement_theta_min 1.17
_cell_volume 1296.8(2)
_computing_cell_refinement SMART
_computing_data_collection 'SMART (Bruker, 1998)'
_computing_data_reduction 'SAINT (Bruker, 1998)'
_computing_molecular_graphics 'Ortep-3 for Windows (Farrugia, 1997) and CAMERON (Watkin et al., 1993)'
_computing_publication_material 'PLATON (Spek, 2003)'
_computing_structure_refinement 'SHELXL-97 (Sheldrick, 1997)'
_computing_structure_solution 'SIR92 (Altomare et al., 1993)'
_diffrn_ambient_temperature 296(2)
_diffrn_measured_fraction_theta_full 0.998
_diffrn_measured_fraction_theta_max 0.998
_diffrn_measurement_device_type 'Bruker SMART CCD area detector'
_diffrn_measurement_method '\f and \w scans'
_diffrn_radiation_monochromator graphite
_diffrn_radiation_source 'fine-focus sealed tube'
_diffrn_radiation_type MoK\a
_diffrn_radiation_wavelength 0.71073
_diffrn_reflns_av_R_equivalents 0.0306
_diffrn_reflns_av_sigmaI/netI 0.0337
_diffrn_reflns_limit_h_max 8
_diffrn_reflns_limit_h_min -8
_diffrn_reflns_limit_k_max 12
_diffrn_reflns_limit_k_min -12
_diffrn_reflns_limit_l_max 20
_diffrn_reflns_limit_l_min -20
_diffrn_reflns_number 11785
_diffrn_reflns_theta_full 25.00
_diffrn_reflns_theta_max 25.00
_diffrn_reflns_theta_min 1.17
_exptl_absorpt_coefficient_mu 3.003
_exptl_absorpt_correction_T_max 0.7335
_exptl_absorpt_correction_T_min 0.3949
_exptl_absorpt_correction_type multi-scan
_exptl_absorpt_process_details '(SADABS; Sheldrick, 1997)'
_exptl_crystal_colour red
_exptl_crystal_density_diffrn 1.494
_exptl_crystal_density_method 'not measured'
_exptl_crystal_description block
_exptl_crystal_F_000 596
_exptl_crystal_size_max 0.38
_exptl_crystal_size_mid 0.26
_exptl_crystal_size_min 0.11
_refine_diff_density_max 1.754
_refine_diff_density_min -0.721
_refine_diff_density_rms 0.094
_refine_ls_extinction_method none
_refine_ls_goodness_of_fit_ref 1.005
_refine_ls_hydrogen_treatment refall
_refine_ls_matrix_type full
_refine_ls_number_parameters 285
_refine_ls_number_reflns 4415
_refine_ls_number_restraints 0
_refine_ls_restrained_S_all 1.005
_refine_ls_R_factor_all 0.0753
_refine_ls_R_factor_gt 0.0568
_refine_ls_shift/su_max 0.001
_refine_ls_shift/su_mean 0.000
_refine_ls_structure_factor_coef Fsqd
_refine_ls_weighting_details 'calc w=1/[\s^2^(Fo^2^)+(0.1272P)^2^+0.8784P] where P=(Fo^2^+2Fc^2^)/3'
_refine_ls_weighting_scheme calc
_refine_ls_wR_factor_gt 0.1697
_refine_ls_wR_factor_ref 0.1856
_reflns_number_gt 3362
_reflns_number_total 4415
_reflns_threshold_expression I>2sigma(I)
_cod_data_source_file jo070705ksi20070405_075852_03.cif
_cod_data_source_block compound13
_cod_depositor_comments
;
The following automatic conversions were performed:
'_symmetry_cell_setting' value 'Triclinic' changed to 'triclinic'
according to '/home/saulius/struct/CIF-dictionaries/cif_core.dic'
dictionary named 'cif_core.dic' version 2.4.1 from 2010-06-29.

Automatic conversion script
Id: cif_fix_enum 1527 2010-12-29 10:47:43Z saulius 

The following automatic conversions were performed:

'_chemical_melting_point' value '161 deg' was changed to '434.15' -
it was converted from degrees Celsius(C) to Kelvins(K).

Automatic conversion script
Id: cif_fix_values 1646 2011-03-28 12:23:43Z adriana 
;
_cod_database_code 4024013

loop_
_symmetry_equiv_pos_as_xyz
'x, y, z'
'-x, -y, -z'

loop_
_atom_site_label
_atom_site_type_symbol
_atom_site_fract_x
_atom_site_fract_y
_atom_site_fract_z
_atom_site_U_iso_or_equiv
_atom_site_adp_type
_atom_site_occupancy
_atom_site_symmetry_multiplicity
_atom_site_calc_flag
_atom_site_refinement_flags
_atom_site_disorder_assembly
_atom_site_disorder_group
Se1 Se 0.33470(9) -0.05071(6) 0.66819(3) 0.0683(3) Uani 1 1 d . . .
Se2 Se 0.44968(12) -0.24712(7) 0.68374(4) 0.0882(3) Uani 1 1 d . . .
S1 S 0.21162(16) 0.15782(10) 0.96426(6) 0.0407(3) Uani 1 1 d . . .
Si1 Si 0.1890(3) 0.2962(2) 0.63867(12) 0.0882(6) Uani 1 1 d . . .
O3 O 0.1331(5) 0.1233(3) 1.03205(18) 0.0516(8) Uani 1 1 d . . .
O4 O 0.4125(4) 0.2054(3) 0.96834(19) 0.0505(8) Uani 1 1 d . . .
O1 O 0.3069(6) -0.2128(4) 0.9104(2) 0.0573(9) Uani 1 1 d . . .
N1 N 0.1686(5) 0.0365(4) 0.8969(2) 0.0397(9) Uani 1 1 d . . .
O2 O 0.1161(7) 0.1605(4) 0.6637(2) 0.0827(13) Uani 1 1 d . . .
C9 C 0.0792(6) 0.2748(4) 0.9337(2) 0.0400(10) Uani 1 1 d . . .
C4 C 0.4688(7) -0.0495(5) 0.8477(3) 0.0495(11) Uani 1 1 d . . .
H4A H 0.5628 -0.0386 0.8098 0.059 Uiso 1 1 calc R . .
H4B H 0.5285 -0.0114 0.8976 0.059 Uiso 1 1 calc R . .
C1 C 0.1206(8) -0.1855(5) 0.7660(3) 0.0541(12) Uani 1 1 d . . .
H1A H 0.0423 -0.1896 0.8098 0.065 Uiso 1 1 calc R . .
H1B H 0.0450 -0.2282 0.7204 0.065 Uiso 1 1 calc R . .
C14 C 0.1723(7) 0.3911(4) 0.9252(3) 0.0485(11) Uani 1 1 d . . .
H14 H 0.3052 0.4076 0.9361 0.058 Uiso 1 1 calc R . .
C10 C -0.1177(7) 0.2515(4) 0.9179(3) 0.0492(12) Uani 1 1 d . . .
H10 H -0.1808 0.1745 0.9239 0.059 Uiso 1 1 calc R . .
C12 C -0.1313(8) 0.4576(5) 0.8832(3) 0.0568(13) Uani 1 1 d . . .
C5 C 0.2932(6) 0.0208(4) 0.8311(2) 0.0399(10) Uani 1 1 d . . .
H5 H 0.3399 0.1049 0.8215 0.048 Uiso 1 1 calc R . .
C6 C 0.1708(7) -0.0487(5) 0.7587(3) 0.0463(11) Uani 1 1 d . . .
C3 C 0.4223(7) -0.1888(5) 0.8472(3) 0.0558(13) Uani 1 1 d . . .
H3 H 0.5432 -0.2295 0.8501 0.067 Uiso 1 1 calc R . .
C7 C -0.0126(8) 0.0158(6) 0.7416(3) 0.0613(14) Uani 1 1 d . . .
H7A H -0.0802 -0.0338 0.6961 0.074 Uiso 1 1 calc R . .
H7B H -0.0962 0.0113 0.7839 0.074 Uiso 1 1 calc R . .
C11 C -0.2195(8) 0.3418(5) 0.8935(3) 0.0556(13) Uani 1 1 d . . .
H11 H -0.3527 0.3253 0.8834 0.067 Uiso 1 1 calc R . .
C13 C 0.0675(8) 0.4807(5) 0.9010(3) 0.0562(13) Uani 1 1 d . . .
H13 H 0.1299 0.5585 0.8961 0.067 Uiso 1 1 calc R . .
C8 C 0.0100(9) 0.1507(6) 0.7294(3) 0.0677(15) Uani 1 1 d . . .
H8A H -0.1167 0.1807 0.7226 0.081 Uiso 1 1 calc R . .
H8B H 0.0772 0.2030 0.7741 0.081 Uiso 1 1 calc R . .
C2 C 0.3011(9) -0.2517(5) 0.7759(3) 0.0617(14) Uani 1 1 d . . .
H2 H 0.2639 -0.3399 0.7803 0.074 Uiso 1 1 calc R . .
C15 C -0.2438(10) 0.5564(6) 0.8571(4) 0.0773(18) Uani 1 1 d . . .
H15A H -0.3257 0.5196 0.8126 0.093 Uiso 1 1 calc R . .
H15B H -0.1561 0.6226 0.8444 0.093 Uiso 1 1 calc R . .
H15C H -0.3222 0.5907 0.8974 0.093 Uiso 1 1 calc R . .
C18 C 0.2264(17) 0.2642(8) 0.5362(5) 0.121(3) Uani 1 1 d . . .
C17 C 0.0202(15) 0.4231(8) 0.6630(5) 0.120(3) Uani 1 1 d . . .
H17A H -0.1012 0.3990 0.6341 0.144 Uiso 1 1 calc R . .
H17B H 0.0766 0.5010 0.6505 0.144 Uiso 1 1 calc R . .
H17C H -0.0010 0.4339 0.7169 0.144 Uiso 1 1 calc R . .
C19 C 0.342(3) 0.1560(13) 0.5136(8) 0.242(10) Uani 1 1 d . . .
H19A H 0.3978 0.1629 0.4655 0.290 Uiso 1 1 calc R . .
H19B H 0.2604 0.0785 0.5085 0.290 Uiso 1 1 calc R . .
H19C H 0.4442 0.1564 0.5522 0.290 Uiso 1 1 calc R . .
C16 C 0.4181(15) 0.3517(12) 0.6958(7) 0.169(5) Uani 1 1 d . . .
H16A H 0.3906 0.4026 0.7432 0.203 Uiso 1 1 calc R . .
H16B H 0.5002 0.4012 0.6674 0.203 Uiso 1 1 calc R . .
H16C H 0.4824 0.2803 0.7064 0.203 Uiso 1 1 calc R . .
C20 C 0.289(2) 0.3866(12) 0.5069(7) 0.206(7) Uani 1 1 d . . .
H20A H 0.4206 0.4141 0.5247 0.247 Uiso 1 1 calc R . .
H20B H 0.2063 0.4505 0.5259 0.247 Uiso 1 1 calc R . .
H20C H 0.2792 0.3718 0.4518 0.247 Uiso 1 1 calc R . .
C21 C 0.000(3) 0.2323(19) 0.5005(10) 0.322(14) Uani 1 1 d . . .
H21A H -0.0029 0.1780 0.4516 0.386 Uiso 1 1 calc R . .
H21B H -0.0545 0.3095 0.4942 0.386 Uiso 1 1 calc R . .
H21C H -0.0754 0.1908 0.5351 0.386 Uiso 1 1 calc R . .
H1 H 0.133(9) -0.028(6) 0.909(3) 0.069(19) Uiso 1 1 d . . .
H1O H 0.376(9) -0.205(6) 0.946(4) 0.07(2) Uiso 1 1 d . . .

loop_
_atom_site_aniso_label
_atom_site_aniso_U_11
_atom_site_aniso_U_22
_atom_site_aniso_U_33
_atom_site_aniso_U_23
_atom_site_aniso_U_13
_atom_site_aniso_U_12
Se1 0.0903(5) 0.0736(4) 0.0445(4) 0.0142(3) 0.0246(3) 0.0089(3)
Se2 0.1238(7) 0.0756(5) 0.0688(5) 0.0032(3) 0.0407(4) 0.0298(4)
S1 0.0438(6) 0.0400(6) 0.0380(6) 0.0078(5) 0.0056(4) -0.0023(5)
Si1 0.1149(16) 0.0817(13) 0.0692(12) 0.0187(10) 0.0124(11) -0.0007(11)
O3 0.062(2) 0.0513(19) 0.0428(18) 0.0136(15) 0.0117(15) -0.0011(15)
O4 0.0426(18) 0.054(2) 0.053(2) 0.0082(15) 0.0010(14) -0.0046(14)
O1 0.063(2) 0.063(2) 0.050(2) 0.0194(18) 0.0043(19) 0.0055(18)
N1 0.042(2) 0.036(2) 0.042(2) 0.0103(17) 0.0088(16) -0.0018(16)
O2 0.119(4) 0.082(3) 0.054(2) 0.025(2) 0.027(2) 0.011(3)
C9 0.044(2) 0.038(2) 0.037(2) 0.0047(18) 0.0104(18) -0.0011(18)
C4 0.041(2) 0.052(3) 0.055(3) 0.009(2) 0.006(2) 0.002(2)
C1 0.063(3) 0.057(3) 0.040(3) 0.007(2) 0.003(2) -0.009(2)
C14 0.056(3) 0.036(2) 0.053(3) 0.008(2) 0.009(2) -0.003(2)
C10 0.048(3) 0.038(2) 0.062(3) 0.010(2) 0.011(2) -0.001(2)
C12 0.073(4) 0.044(3) 0.054(3) 0.006(2) 0.010(3) 0.016(2)
C5 0.042(2) 0.041(2) 0.039(2) 0.0117(19) 0.0129(18) 0.0028(19)
C6 0.051(3) 0.052(3) 0.036(2) 0.008(2) 0.005(2) -0.001(2)
C3 0.051(3) 0.052(3) 0.069(3) 0.016(3) 0.012(2) 0.014(2)
C7 0.056(3) 0.083(4) 0.048(3) 0.022(3) 0.000(2) 0.003(3)
C11 0.050(3) 0.051(3) 0.068(3) 0.013(2) 0.013(2) 0.008(2)
C13 0.073(4) 0.033(3) 0.061(3) 0.008(2) 0.014(3) -0.005(2)
C8 0.074(4) 0.084(4) 0.053(3) 0.025(3) 0.009(3) 0.023(3)
C2 0.090(4) 0.043(3) 0.053(3) 0.008(2) 0.015(3) 0.007(3)
C15 0.099(5) 0.051(3) 0.085(4) 0.016(3) 0.004(4) 0.019(3)
C18 0.202(10) 0.094(6) 0.071(5) 0.024(4) 0.047(6) 0.000(6)
C17 0.163(9) 0.090(6) 0.113(7) 0.013(5) 0.042(6) 0.033(6)
C19 0.45(3) 0.153(10) 0.181(12) 0.079(9) 0.232(16) 0.162(14)
C16 0.137(9) 0.177(12) 0.171(11) 0.008(8) -0.048(8) -0.042(8)
C20 0.35(2) 0.140(10) 0.145(10) 0.066(8) 0.113(12) -0.022(11)
C21 0.41(3) 0.29(2) 0.211(18) -0.009(15) -0.22(2) -0.04(2)

loop_
_atom_type_symbol
_atom_type_description
_atom_type_scat_dispersion_real
_atom_type_scat_dispersion_imag
_atom_type_scat_source
C C 0.0033 0.0016 'International Tables Vol C Tables 4.2.6.8 and 6.1.1.4'
H H 0.0000 0.0000 'International Tables Vol C Tables 4.2.6.8 and 6.1.1.4'
N N 0.0061 0.0033 'International Tables Vol C Tables 4.2.6.8 and 6.1.1.4'
O O 0.0106 0.0060 'International Tables Vol C Tables 4.2.6.8 and 6.1.1.4'
Si Si 0.0817 0.0704 'International Tables Vol C Tables 4.2.6.8 and 6.1.1.4'
S S 0.1246 0.1234 'International Tables Vol C Tables 4.2.6.8 and 6.1.1.4'
Se Se -0.0929 2.2259 'International Tables Vol C Tables 4.2.6.8 and 6.1.1.4'

loop_
_geom_angle_atom_site_label_1
_geom_angle_atom_site_label_2
_geom_angle_atom_site_label_3
_geom_angle
_geom_angle_site_symmetry_1
_geom_angle_site_symmetry_3
_geom_angle_publ_flag
C6 Se1 Se2 92.45(15) . . ?
C2 Se2 Se1 90.89(16) . . ?
O3 S1 O4 118.0(2) . . ?
O3 S1 N1 107.0(2) . . ?
O4 S1 N1 110.7(2) . . ?
O3 S1 C9 109.3(2) . . ?
O4 S1 C9 106.3(2) . . ?
N1 S1 C9 104.7(2) . . ?
O2 Si1 C18 106.7(3) . . ?
O2 Si1 C16 105.9(4) . . ?
C18 Si1 C16 111.7(6) . . ?
O2 Si1 C17 114.1(4) . . ?
C18 Si1 C17 112.1(5) . . ?
C16 Si1 C17 106.2(6) . . ?
C3 O1 H1O 107(5) . . ?
C5 N1 S1 119.8(3) . . ?
C5 N1 H1 113(5) . . ?
S1 N1 H1 117(4) . . ?
C8 O2 Si1 123.1(4) . . ?
C10 C9 C14 119.7(4) . . ?
C10 C9 S1 119.8(3) . . ?
C14 C9 S1 120.4(4) . . ?
C3 C4 C5 114.2(4) . . ?
C3 C4 H4A 108.7 . . ?
C5 C4 H4A 108.7 . . ?
C3 C4 H4B 108.7 . . ?
C5 C4 H4B 108.7 . . ?
H4A C4 H4B 107.6 . . ?
C2 C1 C6 111.0(4) . . ?
C2 C1 H1A 109.4 . . ?
C6 C1 H1A 109.4 . . ?
C2 C1 H1B 109.4 . . ?
C6 C1 H1B 109.4 . . ?
H1A C1 H1B 108.0 . . ?
C13 C14 C9 119.7(5) . . ?
C13 C14 H14 120.1 . . ?
C9 C14 H14 120.1 . . ?
C11 C10 C9 119.7(4) . . ?
C11 C10 H10 120.2 . . ?
C9 C10 H10 120.2 . . ?
C11 C12 C13 117.5(5) . . ?
C11 C12 C15 121.9(5) . . ?
C13 C12 C15 120.6(5) . . ?
N1 C5 C4 111.4(4) . . ?
N1 C5 C6 109.2(3) . . ?
C4 C5 C6 111.4(4) . . ?
N1 C5 H5 108.3 . . ?
C4 C5 H5 108.3 . . ?
C6 C5 H5 108.3 . . ?
C1 C6 C7 111.0(4) . . ?
C1 C6 C5 110.1(4) . . ?
C7 C6 C5 113.2(4) . . ?
C1 C6 Se1 106.2(3) . . ?
C7 C6 Se1 107.7(3) . . ?
C5 C6 Se1 108.2(3) . . ?
O1 C3 C4 112.0(4) . . ?
O1 C3 C2 104.7(4) . . ?
C4 C3 C2 112.0(4) . . ?
O1 C3 H3 109.4 . . ?
C4 C3 H3 109.4 . . ?
C2 C3 H3 109.4 . . ?
C8 C7 C6 118.5(5) . . ?
C8 C7 H7A 107.7 . . ?
C6 C7 H7A 107.7 . . ?
C8 C7 H7B 107.7 . . ?
C6 C7 H7B 107.7 . . ?
H7A C7 H7B 107.1 . . ?
C10 C11 C12 122.1(5) . . ?
C10 C11 H11 118.9 . . ?
C12 C11 H11 118.9 . . ?
C14 C13 C12 121.2(5) . . ?
C14 C13 H13 119.4 . . ?
C12 C13 H13 119.4 . . ?
O2 C8 C7 109.9(5) . . ?
O2 C8 H8A 109.7 . . ?
C7 C8 H8A 109.7 . . ?
O2 C8 H8B 109.7 . . ?
C7 C8 H8B 109.7 . . ?
H8A C8 H8B 108.2 . . ?
C1 C2 C3 111.1(4) . . ?
C1 C2 Se2 107.9(4) . . ?
C3 C2 Se2 110.4(4) . . ?
C1 C2 H2 109.1 . . ?
C3 C2 H2 109.1 . . ?
Se2 C2 H2 109.1 . . ?
C12 C15 H15A 109.5 . . ?
C12 C15 H15B 109.5 . . ?
H15A C15 H15B 109.5 . . ?
C12 C15 H15C 109.5 . . ?
H15A C15 H15C 109.5 . . ?
H15B C15 H15C 109.5 . . ?
C19 C18 C20 116.6(11) . . ?
C19 C18 C21 111.1(12) . . ?
C20 C18 C21 102.5(12) . . ?
C19 C18 Si1 113.7(7) . . ?
C20 C18 Si1 110.5(7) . . ?
C21 C18 Si1 100.7(9) . . ?
Si1 C17 H17A 109.5 . . ?
Si1 C17 H17B 109.5 . . ?
H17A C17 H17B 109.5 . . ?
Si1 C17 H17C 109.5 . . ?
H17A C17 H17C 109.5 . . ?
H17B C17 H17C 109.5 . . ?
C18 C19 H19A 109.5 . . ?
C18 C19 H19B 109.5 . . ?
H19A C19 H19B 109.5 . . ?
C18 C19 H19C 109.5 . . ?
H19A C19 H19C 109.5 . . ?
H19B C19 H19C 109.5 . . ?
Si1 C16 H16A 109.5 . . ?
Si1 C16 H16B 109.5 . . ?
H16A C16 H16B 109.5 . . ?
Si1 C16 H16C 109.5 . . ?
H16A C16 H16C 109.5 . . ?
H16B C16 H16C 109.5 . . ?
C18 C20 H20A 109.5 . . ?
C18 C20 H20B 109.5 . . ?
H20A C20 H20B 109.5 . . ?
C18 C20 H20C 109.5 . . ?
H20A C20 H20C 109.5 . . ?
H20B C20 H20C 109.5 . . ?
C18 C21 H21A 109.5 . . ?
C18 C21 H21B 109.5 . . ?
H21A C21 H21B 109.5 . . ?
C18 C21 H21C 109.5 . . ?
H21A C21 H21C 109.5 . . ?
H21B C21 H21C 109.5 . . ?

loop_
_geom_bond_atom_site_label_1
_geom_bond_atom_site_label_2
_geom_bond_distance
_geom_bond_site_symmetry_2
_geom_bond_publ_flag
Se1 C6 2.001(5) . ?
Se1 Se2 2.3723(10) . ?
Se2 C2 1.971(6) . ?
S1 O3 1.428(3) . ?
S1 O4 1.439(3) . ?
S1 N1 1.618(4) . ?
S1 C9 1.757(5) . ?
Si1 O2 1.642(5) . ?
Si1 C18 1.823(8) . ?
Si1 C16 1.848(9) . ?
Si1 C17 1.880(8) . ?
O1 C3 1.447(6) . ?
O1 H1O 0.76(6) . ?
N1 C5 1.476(5) . ?
N1 H1 0.78(6) . ?
O2 C8 1.415(7) . ?
C9 C10 1.376(6) . ?
C9 C14 1.395(6) . ?
C4 C3 1.507(7) . ?
C4 C5 1.528(6) . ?
C4 H4A 0.9700 . ?
C4 H4B 0.9700 . ?
C1 C2 1.507(8) . ?
C1 C6 1.513(7) . ?
C1 H1A 0.9700 . ?
C1 H1B 0.9700 . ?
C14 C13 1.365(7) . ?
C14 H14 0.9300 . ?
C10 C11 1.360(7) . ?
C10 H10 0.9300 . ?
C12 C11 1.386(7) . ?
C12 C13 1.394(8) . ?
C12 C15 1.489(8) . ?
C5 C6 1.553(6) . ?
C5 H5 0.9800 . ?
C6 C7 1.539(7) . ?
C3 C2 1.515(8) . ?
C3 H3 0.9800 . ?
C7 C8 1.500(8) . ?
C7 H7A 0.9700 . ?
C7 H7B 0.9700 . ?
C11 H11 0.9300 . ?
C13 H13 0.9300 . ?
C8 H8A 0.9700 . ?
C8 H8B 0.9700 . ?
C2 H2 0.9800 . ?
C15 H15A 0.9600 . ?
C15 H15B 0.9600 . ?
C15 H15C 0.9600 . ?
C18 C19 1.481(14) . ?
C18 C20 1.529(12) . ?
C18 C21 1.658(19) . ?
C17 H17A 0.9600 . ?
C17 H17B 0.9600 . ?
C17 H17C 0.9600 . ?
C19 H19A 0.9600 . ?
C19 H19B 0.9600 . ?
C19 H19C 0.9600 . ?
C16 H16A 0.9600 . ?
C16 H16B 0.9600 . ?
C16 H16C 0.9600 . ?
C20 H20A 0.9600 . ?
C20 H20B 0.9600 . ?
C20 H20C 0.9600 . ?
C21 H21A 0.9600 . ?
C21 H21B 0.9600 . ?
C21 H21C 0.9600 . ?

loop_
_geom_torsion_atom_site_label_1
_geom_torsion_atom_site_label_2
_geom_torsion_atom_site_label_3
_geom_torsion_atom_site_label_4
_geom_torsion
_geom_torsion_site_symmetry_1
_geom_torsion_site_symmetry_2
_geom_torsion_site_symmetry_3
_geom_torsion_site_symmetry_4
_geom_torsion_publ_flag
C6 Se1 Se2 C2 -1.9(2) . . . . ?
O3 S1 N1 C5 -155.3(3) . . . . ?
O4 S1 N1 C5 -25.5(4) . . . . ?
C9 S1 N1 C5 88.8(4) . . . . ?
C18 Si1 O2 C8 -157.3(6) . . . . ?
C16 Si1 O2 C8 83.5(6) . . . . ?
C17 Si1 O2 C8 -32.9(6) . . . . ?
O3 S1 C9 C10 -57.3(4) . . . . ?
O4 S1 C9 C10 174.4(4) . . . . ?
N1 S1 C9 C10 57.1(4) . . . . ?
O3 S1 C9 C14 122.7(4) . . . . ?
O4 S1 C9 C14 -5.6(4) . . . . ?
N1 S1 C9 C14 -122.9(4) . . . . ?
C10 C9 C14 C13 -0.4(7) . . . . ?
S1 C9 C14 C13 179.6(4) . . . . ?
C14 C9 C10 C11 0.6(7) . . . . ?
S1 C9 C10 C11 -179.4(4) . . . . ?
S1 N1 C5 C4 87.7(4) . . . . ?
S1 N1 C5 C6 -148.8(3) . . . . ?
C3 C4 C5 N1 73.2(5) . . . . ?
C3 C4 C5 C6 -48.9(5) . . . . ?
C2 C1 C6 C7 175.1(4) . . . . ?
C2 C1 C6 C5 -58.7(5) . . . . ?
C2 C1 C6 Se1 58.3(5) . . . . ?
N1 C5 C6 C1 -70.8(5) . . . . ?
C4 C5 C6 C1 52.7(5) . . . . ?
N1 C5 C6 C7 54.2(5) . . . . ?
C4 C5 C6 C7 177.6(4) . . . . ?
N1 C5 C6 Se1 173.5(3) . . . . ?
C4 C5 C6 Se1 -63.1(4) . . . . ?
Se2 Se1 C6 C1 -27.2(3) . . . . ?
Se2 Se1 C6 C7 -146.3(3) . . . . ?
Se2 Se1 C6 C5 90.9(3) . . . . ?
C5 C4 C3 O1 -67.6(6) . . . . ?
C5 C4 C3 C2 49.6(6) . . . . ?
C1 C6 C7 C8 -177.6(4) . . . . ?
C5 C6 C7 C8 58.0(6) . . . . ?
Se1 C6 C7 C8 -61.6(6) . . . . ?
C9 C10 C11 C12 0.5(8) . . . . ?
C13 C12 C11 C10 -1.8(8) . . . . ?
C15 C12 C11 C10 -179.5(5) . . . . ?
C9 C14 C13 C12 -0.9(8) . . . . ?
C11 C12 C13 C14 2.0(8) . . . . ?
C15 C12 C13 C14 179.8(5) . . . . ?
Si1 O2 C8 C7 -172.9(4) . . . . ?
C6 C7 C8 O2 63.0(7) . . . . ?
C6 C1 C2 C3 59.8(6) . . . . ?
C6 C1 C2 Se2 -61.4(5) . . . . ?
O1 C3 C2 C1 67.3(5) . . . . ?
C4 C3 C2 C1 -54.2(6) . . . . ?
O1 C3 C2 Se2 -172.9(3) . . . . ?
C4 C3 C2 Se2 65.5(5) . . . . ?
Se1 Se2 C2 C1 31.4(3) . . . . ?
Se1 Se2 C2 C3 -90.2(4) . . . . ?
O2 Si1 C18 C19 -48.5(11) . . . . ?
C16 Si1 C18 C19 66.8(12) . . . . ?
C17 Si1 C18 C19 -174.1(10) . . . . ?
O2 Si1 C18 C20 178.3(9) . . . . ?
C16 Si1 C18 C20 -66.5(11) . . . . ?
C17 Si1 C18 C20 52.7(11) . . . . ?
O2 Si1 C18 C21 70.5(9) . . . . ?
C16 Si1 C18 C21 -174.3(9) . . . . ?
C17 Si1 C18 C21 -55.1(9) . . . . ?
